data_4320295
loop_
_publ_author_name
'Anna C. Hillier'
'XingWang Zhang'
'Graham H. Maunder'
'Sung Ying Liu'
'Todd A. Eberspacher'
'Mathew V. Metz'
'Robert McDonald'
'\^Angela Domingos'
'No\'emia Marques'
'Victor W. Day'
'Andrea Sella'
'Josef Takats'

_publ_contact_author_address
; Department of Chemistry
   University of Alberta
   Edmonton Alberta T6G 2G2
   Canada
;
_publ_contact_author_email joe.takats@ualberta.ca
_publ_contact_author_fax 1(780)4928231
_publ_contact_author_name 'Dr Josef Takats'
_publ_contact_author_phone 1(780)4924944
_publ_section_title
;
 Synthesis and Structural Comparison of a Series of Divalent Ln(TpR,R')2
 (Ln = Sm, Eu, Yb) and Trivalent Sm(TpMe2)2X (X = F, Cl, I, BPh4)
 Complexes
;
_journal_name_full 'Inorganic Chemistry'
_journal_page_first 5106
_journal_page_last 5116
_journal_paper_doi 10.1021/ic010325w
_journal_volume 40
_journal_year 2001
_chemical_formula_sum 'C30 H44 B2 N12 Sm'
_chemical_formula_weight 744.74
_space_group_IT_number 148
_symmetry_cell_setting rhombohedral
_symmetry_space_group_name_Hall '-P 3*'
_symmetry_space_group_name_H-M 'R -3 :R'
_atom_sites_solution_hydrogens geom
_atom_sites_solution_primary direct
_atom_sites_solution_secondary difmap
_audit_creation_method 'manual editing of SHELXL template'
_cell_angle_alpha 63.30(2)
_cell_angle_beta 63.30(2)
_cell_angle_gamma 63.30(2)
_cell_formula_units_Z 1
_cell_length_a 10.612(2)
_cell_length_b 10.612(2)
_cell_length_c 10.612(2)
_cell_measurement_reflns_used 15
_cell_measurement_temperature 293(2)
_cell_measurement_theta_max 31.03
_cell_measurement_theta_min 21.63
_cell_volume 906.8(4)
_computing_cell_refinement 'Syntex P1'
_computing_data_collection 'Syntex P1'
_computing_data_reduction 'Bruker SHELXTL'
_computing_molecular_graphics 'Bruker SHELXTL'
_computing_publication_material 'Bruker SHELXTL'
_computing_structure_refinement 'Bruker SHELXTL'
_computing_structure_solution 'Bruker SHELXTL'
_diffrn_ambient_temperature 293(2)
_diffrn_measurement_device 'Syntex P1 Diffractometer'
_diffrn_measurement_method '\w scans'
_diffrn_radiation_monochromator graphite
_diffrn_radiation_source 'normal-focus sealed tube'
_diffrn_radiation_type MoK\a
_diffrn_radiation_wavelength 0.71073
_diffrn_reflns_av_R_equivalents 0.0288
_diffrn_reflns_av_sigmaI/netI 0.0399
_diffrn_reflns_limit_h_max 11
_diffrn_reflns_limit_h_min -12
_diffrn_reflns_limit_k_max 13
_diffrn_reflns_limit_k_min -9
_diffrn_reflns_limit_l_max 13
_diffrn_reflns_limit_l_min 0
_diffrn_reflns_number 2295
_diffrn_reflns_theta_max 27.54
_diffrn_reflns_theta_min 2.26
_diffrn_standards_decay_% none
_diffrn_standards_interval_count 300
_diffrn_standards_number 6
_exptl_absorpt_coefficient_mu 1.656
_exptl_absorpt_correction_T_max 0.9959
_exptl_absorpt_correction_T_min 0.8406
_exptl_absorpt_correction_type empirical
_exptl_crystal_colour purple-black
_exptl_crystal_density_diffrn 1.364
_exptl_crystal_description parallelepiped
_exptl_crystal_F_000 380
_exptl_crystal_size_max 0.38
_exptl_crystal_size_mid 0.38
_exptl_crystal_size_min 0.25
_refine_diff_density_max 0.364
_refine_diff_density_min -0.323
_refine_diff_density_rms 0.066
_refine_ls_extinction_coef 0.0046(12)
_refine_ls_extinction_expression Fc^*^=kFc[1+0.001xFc^2^\l^3^/sin(2\q)]^-1/4^
_refine_ls_extinction_method SHELXL
_refine_ls_goodness_of_fit_all 1.044
_refine_ls_goodness_of_fit_obs 1.059
_refine_ls_matrix_type full
_refine_ls_number_parameters 78
_refine_ls_number_reflns 1388
_refine_ls_number_restraints 0
_refine_ls_restrained_S_all 1.044
_refine_ls_restrained_S_obs 1.059
_refine_ls_R_factor_all 0.0317
_refine_ls_R_factor_obs 0.0295
_refine_ls_shift/esd_max -0.079
_refine_ls_shift/esd_mean 0.003
_refine_ls_structure_factor_coef Fsqd
_refine_ls_weighting_details 'w=1/[\s^2^(Fo^2^)+(0.0305P)^2^+0.0000P] where P=(Fo^2^+2Fc^2^)/3'
_refine_ls_weighting_scheme calc
_refine_ls_wR_factor_all 0.0635
_refine_ls_wR_factor_obs 0.0628
_reflns_number_observed 1323
_reflns_number_total 1388
_reflns_observed_criterion >2sigma(I)
_cod_data_source_file ic010325w_01.cif
_cod_data_source_block jtd6
_cod_depositor_comments
;
The following automatic conversions were performed:

'_symmetry_cell_setting' value 'Rhombohedral' changed to
'rhombohedral' according to the built-in table from CIF Core
dictionary named 'cif_core.dic' version 2.4.1 from 2010-06-29.

Automatic conversion script
Id: cif_fix_values 1646 2011-03-28 12:23:43Z adriana 

The following automatic conversions were performed:

'_refine_ls_weighting_scheme' value 'calc
w=1/[\s^2^(Fo^2^)+(0.0305P)^2^+0.0000P] where P=(Fo^2^+2Fc^2^)/3' was
changed to 'calc'. New tag '_refine_ls_weighting_details' was
created. The value of the new tag was set to
'w=1/[\s^2^(Fo^2^)+(0.0305P)^2^+0.0000P] where P=(Fo^2^+2Fc^2^)/3'.

Automatic conversion script
Id: cif_fix_values 3143 2015-03-26 13:38:13Z robertas 
;
_cod_original_cell_volume 906.8(3)
_cod_original_sg_symbol_H-M 'R -3'
_cod_database_code 4320295

loop_
_symmetry_equiv_pos_as_xyz
'x, y, z'
'z, x, y'
'y, z, x'
'-x, -y, -z'
'-z, -x, -y'
'-y, -z, -x'

loop_
_atom_site_aniso_label
_atom_site_aniso_U_11
_atom_site_aniso_U_22
_atom_site_aniso_U_33
_atom_site_aniso_U_23
_atom_site_aniso_U_13
_atom_site_aniso_U_12
Sm 0.0458(2) 0.0458(2) 0.0458(2) -0.01970(7) -0.01970(7) -0.01970(7)
N1 0.0401(11) 0.0449(12) 0.0390(11) -0.0129(9) -0.0179(9) -0.0158(10)
N2 0.0517(13) 0.0404(12) 0.0507(13) -0.0089(10) -0.0267(11) -0.0181(10)
C3 0.045(2) 0.047(2) 0.053(2) -0.0076(13) -0.0168(13) -0.0186(13)
C4 0.047(2) 0.058(2) 0.042(2) -0.0032(14) -0.0163(13) -0.0172(14)
C5 0.0367(14) 0.062(2) 0.0345(13) -0.0147(13) -0.0123(11) -0.0140(13)
C6 0.064(2) 0.089(3) 0.049(2) -0.031(2) -0.026(2) -0.018(2)
C7 0.098(3) 0.048(2) 0.097(3) -0.008(2) -0.041(3) -0.032(2)
B 0.0438(15) 0.0438(15) 0.0438(15) -0.0181(9) -0.0181(9) -0.0181(9)

loop_
_atom_site_label
_atom_site_type_symbol
_atom_site_fract_x
_atom_site_fract_y
_atom_site_fract_z
_atom_site_U_iso_or_equiv
_atom_site_thermal_displace_type
_atom_site_occupancy
_atom_site_calc_flag
_atom_site_refinement_flags
_atom_site_disorder_group
Sm Sm 0.0000 0.0000 0.0000 0.03901(14) Uani 1 d S .
N1 N 0.1594(2) -0.0214(2) 0.2353(2) 0.0379(5) Uani 1 d . .
N2 N 0.1449(3) -0.1167(2) 0.1911(3) 0.0436(5) Uani 1 d . .
C3 C 0.1710(3) -0.2499(3) 0.2921(3) 0.0492(7) Uani 1 d . .
C4 C 0.2031(3) -0.2426(4) 0.4015(3) 0.0526(7) Uani 1 d . .
H4 H 0.2262(3) -0.3204(4) 0.4836(3) 0.063 Uiso 1 calc R .
C5 C 0.1936(3) -0.0975(3) 0.3639(3) 0.0444(6) Uani 1 d . .
C6 C 0.2137(4) -0.0258(4) 0.4441(4) 0.0626(9) Uani 1 d G .
H6A H 0.2314(31) -0.1007(26) 0.5339(18) 0.094 Uiso 1 calc G .
H6B H 0.1264(20) 0.0544(21) 0.4681(32) 0.094 Uiso 1 calc G .
H6C H 0.2973(20) 0.0108(30) 0.3849(30) 0.094 Uiso 1 calc G .
C7 C 0.1646(5) -0.3798(4) 0.2761(5) 0.0783(11) Uani 1 d G .
H7A H 0.1055(31) -0.4318(38) 0.3676(21) 0.117 Uiso 1 calc G .
H7B H 0.2651(14) -0.4437(34) 0.2529(37) 0.117 Uiso 1 calc G .
H7C H 0.1254(36) -0.3504(39) 0.1979(26) 0.117 Uiso 1 calc G .
B B 0.1432(2) 0.1432(2) 0.1432(2) 0.0382(11) Uani 1 d S .
H1B H 0.1866(17) 0.1866(17) 0.1866(17) 0.035(12) Uiso 1 d S .

loop_
_atom_type_symbol
_atom_type_description
_atom_type_scat_dispersion_real
_atom_type_scat_dispersion_imag
_atom_type_scat_source
C C 0.0033 0.0016 'International Tables Vol C Tables 4.2.6.8 and 6.1.1.4'
H H 0.0000 0.0000 'International Tables Vol C Tables 4.2.6.8 and 6.1.1.4'
B B 0.0013 0.0007 'International Tables Vol C Tables 4.2.6.8 and 6.1.1.4'
N N 0.0061 0.0033 'International Tables Vol C Tables 4.2.6.8 and 6.1.1.4'
Sm Sm -0.1638 3.4418 'International Tables Vol C Tables 4.2.6.8 and 6.1.1.4'

loop_
_geom_angle_atom_site_label_1
_geom_angle_atom_site_label_2
_geom_angle_atom_site_label_3
_geom_angle
_geom_angle_site_symmetry_1
_geom_angle_site_symmetry_3
_geom_angle_publ_flag
N2 Sm N2 75.47(7) 6 5 ?
N2 Sm N2 104.53(7) 6 . ?
N2 Sm N2 104.53(7) 5 . ?
N2 Sm N2 180.0 6 3 ?
N2 Sm N2 104.53(7) 5 3 ?
N2 Sm N2 75.47(7) . 3 ?
N2 Sm N2 75.47(7) 6 4 ?
N2 Sm N2 75.47(7) 5 4 ?
N2 Sm N2 180.0 . 4 ?
N2 Sm N2 104.53(7) 3 4 ?
N2 Sm N2 104.53(7) 6 2 ?
N2 Sm N2 180.0 5 2 ?
N2 Sm N2 75.47(7) . 2 ?
N2 Sm N2 75.47(7) 3 2 ?
N2 Sm N2 104.53(7) 4 2 ?
C5 N1 N2 109.1(2) . . ?
C5 N1 B 128.3(2) . . ?
N2 N1 B 122.6(2) . . ?
C3 N2 N1 106.9(2) . . ?
C3 N2 Sm 131.9(2) . . ?
N1 N2 Sm 117.7(2) . . ?
N2 C3 C4 109.9(3) . . ?
N2 C3 C7 120.4(3) . . ?
C4 C3 C7 129.6(3) . . ?
C5 C4 C3 106.2(3) . . ?
N1 C5 C4 107.9(2) . . ?
N1 C5 C6 122.8(3) . . ?
C4 C5 C6 129.3(3) . . ?
N1 B N1 110.92(15) . 2 ?
N1 B N1 110.92(15) . 3 ?
N1 B N1 110.92(15) 2 3 ?

loop_
_geom_bond_atom_site_label_1
_geom_bond_atom_site_label_2
_geom_bond_distance
_geom_bond_site_symmetry_2
_geom_bond_publ_flag
Sm N2 2.616(2) . ?
Sm N2 2.616(2) 2 ?
Sm N2 2.616(2) 5 ?
Sm N2 2.616(2) 4 ?
Sm N2 2.616(2) 3 ?
Sm N2 2.616(2) 6 ?
N1 C5 1.356(3) . ?
N1 N2 1.378(3) . ?
N1 B 1.544(3) . ?
N2 C3 1.333(4) . ?
C3 C4 1.389(4) . ?
C3 C7 1.496(4) . ?
C4 C5 1.374(4) . ?
C5 C6 1.496(4) . ?
B N1 1.544(3) 2 ?
B N1 1.544(3) 3 ?

loop_
_geom_torsion_atom_site_label_1
_geom_torsion_atom_site_label_2
_geom_torsion_atom_site_label_3
_geom_torsion_atom_site_label_4
_geom_torsion
_geom_torsion_site_symmetry_1
_geom_torsion_site_symmetry_2
_geom_torsion_site_symmetry_3
_geom_torsion_site_symmetry_4
_geom_torsion_publ_flag
C5 N1 N2 C3 -0.4(3) . . . . ?
B N1 N2 C3 177.6(2) . . . . ?
C5 N1 N2 Sm 161.0(2) . . . . ?
B N1 N2 Sm -21.1(3) . . . . ?
N2 Sm N2 C3 -53.0(3) 6 . . . ?
N2 Sm N2 C3 25.4(3) 5 . . . ?
N2 Sm N2 C3 127.0(3) 3 . . . ?
N2 Sm N2 C3 148.3(424) 4 . . . ?
N2 Sm N2 C3 -154.6(3) 2 . . . ?
N2 Sm N2 N1 151.29(14) 6 . . . ?
N2 Sm N2 N1 -130.28(14) 5 . . . ?
N2 Sm N2 N1 -28.71(14) 3 . . . ?
N2 Sm N2 N1 -7.4(460) 4 . . . ?
N2 Sm N2 N1 49.72(14) 2 . . . ?
N1 N2 C3 C4 -0.2(3) . . . . ?
Sm N2 C3 C4 -157.8(2) . . . . ?
N1 N2 C3 C7 -179.7(3) . . . . ?
Sm N2 C3 C7 22.7(5) . . . . ?
N2 C3 C4 C5 0.7(4) . . . . ?
C7 C3 C4 C5 -179.8(4) . . . . ?
N2 N1 C5 C4 0.8(3) . . . . ?
B N1 C5 C4 -177.0(2) . . . . ?
N2 N1 C5 C6 -178.6(3) . . . . ?
B N1 C5 C6 3.6(4) . . . . ?
C3 C4 C5 N1 -0.9(3) . . . . ?
C3 C4 C5 C6 178.4(3) . . . . ?
C5 N1 B N1 129.6(3) . . . 2 ?
N2 N1 B N1 -47.9(3) . . . 2 ?
C5 N1 B N1 -106.6(3) . . . 3 ?
N2 N1 B N1 75.8(2) . . . 3 ?
